data_4106350
loop_
_publ_author_name
'Johanna Heine'
'J\"orn Schmedt auf der G\"unne'
'Stefanie Dehnen'

_publ_section_title
;
 Formation of a Strandlike Polycatenane of Icosahedral Cages for
 Reversible One-Dimensional Encapsulation of Guests
;
_journal_name_full 'Journal of the American Chemical Society'
_journal_page_first 10018
_journal_page_last 10021
_journal_paper_doi 10.1021/ja2030273
_journal_volume 133
_journal_year 2011
_chemical_formula_sum 'C36 H24 Cl6 N12 Zn3'
_chemical_formula_weight 1033.48
_chemical_name_systematic
;
 ?
;
_space_group_IT_number 15
_symmetry_cell_setting monoclinic
_symmetry_space_group_name_Hall '-C 2yc'
_symmetry_space_group_name_H-M 'C 1 2/c 1'
_atom_sites_solution_hydrogens geom
_atom_sites_solution_primary direct
_atom_sites_solution_secondary difmap
_audit_creation_method SHELXL-97
_cell_angle_alpha 90.00
_cell_angle_beta 100.533(7)
_cell_angle_gamma 90.00
_cell_formula_units_Z 8
_cell_length_a 32.668(3)
_cell_length_b 14.4026(7)
_cell_length_c 31.108(3)
_cell_measurement_reflns_used 8865
_cell_measurement_temperature 100(2)
_cell_measurement_theta_max 51.63
_cell_measurement_theta_min 2.66
_cell_volume 14390(2)
_computing_structure_refinement 'SHELXL-97 (Sheldrick, 2008)'
_diffrn_ambient_temperature 100(2)
_diffrn_measured_fraction_theta_full 0.984
_diffrn_measured_fraction_theta_max 0.976
_diffrn_measurement_device_type 'Stoe IPDS 2'
_diffrn_measurement_method \w-scan
_diffrn_radiation_monochromator graphite
_diffrn_radiation_source 'fine-focus sealed tube'
_diffrn_radiation_type MoK\a
_diffrn_radiation_wavelength 0.71073
_diffrn_reflns_av_R_equivalents 0.1562
_diffrn_reflns_av_sigmaI/netI 0.3648
_diffrn_reflns_limit_h_max 41
_diffrn_reflns_limit_h_min -41
_diffrn_reflns_limit_k_max 16
_diffrn_reflns_limit_k_min -18
_diffrn_reflns_limit_l_max 39
_diffrn_reflns_limit_l_min -39
_diffrn_reflns_number 48285
_diffrn_reflns_theta_full 25.00
_diffrn_reflns_theta_max 26.85
_diffrn_reflns_theta_min 1.33
_exptl_absorpt_coefficient_mu 1.240
_exptl_absorpt_correction_T_max 0.3236
_exptl_absorpt_correction_T_min 0.2797
_exptl_absorpt_correction_type multi-scan
_exptl_absorpt_process_details
;
[c.f. r.h. blessing, acta cryst. (1995), a51, 33-38]
;
_exptl_crystal_colour colorless
_exptl_crystal_density_diffrn 0.954
_exptl_crystal_description plate
_exptl_crystal_F_000 4128
_exptl_crystal_size_max 0.31
_exptl_crystal_size_mid 0.15
_exptl_crystal_size_min 0.04
_refine_diff_density_max 0.510
_refine_diff_density_min -0.419
_refine_diff_density_rms 0.041
_refine_ls_extinction_method none
_refine_ls_goodness_of_fit_ref 0.498
_refine_ls_hydrogen_treatment constr
_refine_ls_matrix_type full
_refine_ls_number_parameters 514
_refine_ls_number_reflns 15117
_refine_ls_number_restraints 0
_refine_ls_restrained_S_all 0.498
_refine_ls_R_factor_all 0.2307
_refine_ls_R_factor_gt 0.0507
_refine_ls_shift/su_max 0.001
_refine_ls_shift/su_mean 0.000
_refine_ls_structure_factor_coef Fsqd
_refine_ls_weighting_details 'calc w=1/[\s^2^(Fo^2^)+(0.0000P)^2^+0.0000P] where P=(Fo^2^+2Fc^2^)/3'
_refine_ls_weighting_scheme calc
_refine_ls_wR_factor_gt 0.0654
_refine_ls_wR_factor_ref 0.0850
_reflns_number_gt 2906
_reflns_number_total 15117
_reflns_threshold_expression >2\s(I)
_cod_data_source_file ja2030273_si_003.cif
_cod_data_source_block compound2
_cod_original_sg_symbol_H-M 'C 2/c'
_cod_database_code 4106350

loop_
_symmetry_equiv_pos_as_xyz
'x, y, z'
'-x, y, -z+1/2'
'x+1/2, y+1/2, z'
'-x+1/2, y+1/2, -z+1/2'
'-x, -y, -z'
'x, -y, z-1/2'
'-x+1/2, -y+1/2, -z'
'x+1/2, -y+1/2, z-1/2'

loop_
_atom_site_label
_atom_site_type_symbol
_atom_site_fract_x
_atom_site_fract_y
_atom_site_fract_z
_atom_site_U_iso_or_equiv
_atom_site_adp_type
_atom_site_occupancy
_atom_site_symmetry_multiplicity
_atom_site_calc_flag
_atom_site_refinement_flags
C1 C 0.30961(17) 0.1040(3) 0.36964(18) 0.086(2) Uani 1 1 d .
H1 H 0.3106 0.1685 0.3692 0.103 Uiso 1 1 calc R
C2 C 0.27994(17) 0.0616(3) 0.33979(18) 0.089(2) Uani 1 1 d .
H2 H 0.2624 0.0968 0.3192 0.107 Uiso 1 1 calc R
C3 C 0.27592(17) -0.0333(3) 0.34011(18) 0.0758(18) Uani 1 1 d .
C4 C 0.30374(17) -0.0823(3) 0.37213(18) 0.096(2) Uani 1 1 d .
H4 H 0.3024 -0.1467 0.3734 0.115 Uiso 1 1 calc R
C5 C 0.33216(18) -0.0356(3) 0.4008(2) 0.103(2) Uani 1 1 d .
H5 H 0.3492 -0.0691 0.4225 0.123 Uiso 1 1 calc R
C6 C 0.24413(17) -0.0812(3) 0.30880(19) 0.080(2) Uani 1 1 d .
C7 C 0.20981(16) -0.2128(3) 0.28693(17) 0.0620(18) Uani 1 1 d .
C8 C 0.19206(18) -0.0797(3) 0.25183(17) 0.0741(19) Uani 1 1 d .
C9 C 0.20755(15) -0.3181(3) 0.28957(16) 0.0642(17) Uani 1 1 d .
C10 C 0.23294(17) -0.3655(3) 0.3192(2) 0.108(2) Uani 1 1 d .
H10 H 0.2520 -0.3349 0.3403 0.129 Uiso 1 1 calc R
C11 C 0.2310(2) -0.4631(3) 0.3187(3) 0.132(3) Uani 1 1 d .
H11 H 0.2505 -0.4968 0.3381 0.158 Uiso 1 1 calc R
C12 C 0.1761(2) -0.4597(3) 0.2607(2) 0.112(3) Uani 1 1 d .
H12 H 0.1575 -0.4922 0.2399 0.135 Uiso 1 1 calc R
C13 C 0.17618(17) -0.3619(3) 0.25872(17) 0.0925(19) Uani 1 1 d .
H13 H 0.1571 -0.3286 0.2387 0.111 Uiso 1 1 calc R
C14 C 0.16567(16) -0.0307(3) 0.21501(17) 0.0647(16) Uani 1 1 d .
C15 C 0.1389(2) -0.0785(3) 0.1837(2) 0.115(3) Uani 1 1 d .
H15 H 0.1375 -0.1429 0.1849 0.137 Uiso 1 1 calc R
C16 C 0.1139(2) -0.0305(3) 0.1504(2) 0.150(4) Uani 1 1 d .
H16 H 0.0969 -0.0641 0.1285 0.180 Uiso 1 1 calc R
C17 C 0.13958(19) 0.1087(3) 0.17883(19) 0.103(2) Uani 1 1 d .
H17 H 0.1404 0.1731 0.1773 0.123 Uiso 1 1 calc R
C18 C 0.16512(18) 0.0665(3) 0.21184(17) 0.086(2) Uani 1 1 d .
H18 H 0.1825 0.1018 0.2326 0.103 Uiso 1 1 calc R
C19 C 0.0859(2) 0.0280(4) 0.0249(3) 0.093(2) Uani 1 1 d .
H19 H 0.1059 0.0735 0.0238 0.112 Uiso 1 1 calc R
C20 C 0.08375(19) -0.0454(3) -0.0030(2) 0.091(2) Uani 1 1 d .
H20 H 0.1023 -0.0506 -0.0223 0.109 Uiso 1 1 calc R
C21 C 0.0530(2) -0.1132(3) -0.0019(2) 0.0666(18) Uani 1 1 d .
C22 C 0.02726(19) -0.1029(3) 0.02735(19) 0.0677(19) Uani 1 1 d .
H22 H 0.0071 -0.1474 0.0296 0.081 Uiso 1 1 calc R
C23 C 0.03147(18) -0.0252(3) 0.05384(17) 0.0719(18) Uani 1 1 d .
H23 H 0.0128 -0.0172 0.0728 0.086 Uiso 1 1 calc R
C24 C 0.0524(2) -0.1955(3) -0.0315(2) 0.074(2) Uani 1 1 d .
C25 C 0.0741(2) -0.2775(4) -0.0843(2) 0.0719(19) Uani 1 1 d .
C26 C 0.02071(18) -0.3331(3) -0.0529(2) 0.0611(17) Uani 1 1 d .
C27 C -0.0115(2) -0.4068(3) -0.0506(2) 0.0655(18) Uani 1 1 d .
C28 C -0.01429(18) -0.4832(4) -0.0791(2) 0.090(2) Uani 1 1 d .
H28 H 0.0036 -0.4906 -0.0989 0.109 Uiso 1 1 calc R
C29 C -0.0458(2) -0.5475(4) -0.0758(3) 0.094(3) Uani 1 1 d .
H29 H -0.0488 -0.5979 -0.0948 0.113 Uiso 1 1 calc R
C30 C -0.06731(18) -0.4715(3) -0.01974(18) 0.079(2) Uani 1 1 d .
H30 H -0.0846 -0.4683 0.0009 0.095 Uiso 1 1 calc R
C31 C -0.0371(2) -0.4026(3) -0.0212(2) 0.0735(19) Uani 1 1 d .
H31 H -0.0348 -0.3533 -0.0016 0.088 Uiso 1 1 calc R
C32 C 0.1022(3) -0.2905(4) -0.1130(3) 0.080(2) Uani 1 1 d .
C33 C 0.1414(3) -0.2543(4) -0.1048(3) 0.093(2) Uani 1 1 d .
H33 H 0.1504 -0.2168 -0.0806 0.112 Uiso 1 1 calc R
C34 C 0.1664(3) -0.2754(4) -0.1332(3) 0.109(3) Uani 1 1 d .
H34 H 0.1936 -0.2542 -0.1255 0.131 Uiso 1 1 calc R
C35 C 0.1174(4) -0.3457(5) -0.1779(3) 0.126(3) Uani 1 1 d .
H35 H 0.1076 -0.3729 -0.2049 0.151 Uiso 1 1 calc R
C36 C 0.0876(3) -0.3361(5) -0.1511(3) 0.117(3) Uani 1 1 d .
H36 H 0.0606 -0.3586 -0.1585 0.141 Uiso 1 1 calc R
Cl1 Cl 0.10888(7) 0.25096(8) 0.07883(7) 0.1707(11) Uani 1 1 d .
Cl2 Cl 0.01532(7) 0.15533(12) 0.12851(6) 0.1514(9) Uani 1 1 d .
Cl3 Cl 0.35670(6) 0.12011(11) 0.50757(6) 0.1309(7) Uani 1 1 d .
Cl4 Cl 0.39367(5) 0.25756(8) 0.41215(6) 0.1276(8) Uani 1 1 d .
Cl5 Cl 0.16805(9) -0.68391(10) 0.22321(7) 0.1773(11) Uani 1 1 d .
Cl6 Cl 0.25968(7) -0.70188(9) 0.32237(8) 0.1663(10) Uani 1 1 d .
N1 N 0.33745(14) 0.0599(2) 0.39958(14) 0.0849(16) Uani 1 1 d .
N2 N 0.23915(13) -0.1735(2) 0.31681(13) 0.0720(14) Uani 1 1 d .
N3 N 0.18353(14) -0.1713(2) 0.25484(13) 0.0720(14) Uani 1 1 d .
N4 N 0.22089(15) -0.0331(2) 0.27816(14) 0.0660(13) Uani 1 1 d .
N5 N 0.20181(17) -0.5078(3) 0.29116(17) 0.0940(16) Uani 1 1 d .
N6 N 0.11309(16) 0.0638(3) 0.14816(14) 0.0985(19) Uani 1 1 d .
N7 N 0.06022(19) 0.0375(3) 0.05376(19) 0.0780(18) Uani 1 1 d .
N8 N 0.07804(17) -0.2029(3) -0.05830(19) 0.0803(18) Uani 1 1 d .
N9 N 0.04422(16) -0.3434(3) -0.08225(17) 0.0669(14) Uani 1 1 d .
N10 N 0.02188(14) -0.2610(3) -0.02450(15) 0.0826(15) Uani 1 1 d .
N11 N -0.07099(17) -0.5423(3) -0.04844(19) 0.0719(17) Uani 1 1 d .
N12 N 0.1582(2) -0.3219(3) -0.1710(2) 0.0988(19) Uani 1 1 d .
Zn1 Zn 0.07311(3) 0.13740(4) 0.10186(2) 0.1174(4) Uani 1 1 d .
Zn2 Zn 0.37874(2) 0.12896(3) 0.44525(2) 0.0934(3) Uani 1 1 d .
Zn3 Zn 0.19828(3) -0.65026(4) 0.28987(3) 0.1189(4) Uani 1 1 d .

loop_
_atom_site_aniso_label
_atom_site_aniso_U_11
_atom_site_aniso_U_22
_atom_site_aniso_U_33
_atom_site_aniso_U_23
_atom_site_aniso_U_13
_atom_site_aniso_U_12
C1 0.086(5) 0.047(3) 0.103(5) -0.002(3) -0.041(4) 0.001(3)
C2 0.098(5) 0.034(2) 0.107(5) 0.006(3) -0.057(4) 0.009(3)
C3 0.078(4) 0.033(2) 0.100(5) 0.007(3) -0.028(4) 0.006(3)
C4 0.097(5) 0.045(3) 0.112(5) -0.004(3) -0.065(4) 0.010(3)
C5 0.100(5) 0.062(3) 0.111(5) 0.013(3) -0.069(4) 0.009(3)
C6 0.080(4) 0.034(2) 0.101(5) -0.005(3) -0.050(4) 0.004(3)
C7 0.066(4) 0.034(2) 0.069(4) -0.007(2) -0.032(3) 0.000(2)
C8 0.104(5) 0.037(3) 0.060(4) 0.004(3) -0.043(3) 0.007(3)
C9 0.059(4) 0.037(2) 0.081(4) -0.011(2) -0.028(3) -0.003(2)
C10 0.095(5) 0.029(2) 0.171(6) 0.014(3) -0.047(4) 0.007(3)
C11 0.141(7) 0.049(3) 0.183(8) -0.008(4) -0.028(6) -0.009(4)
C12 0.152(6) 0.042(3) 0.116(5) -0.021(3) -0.045(5) -0.017(3)
C13 0.116(5) 0.035(2) 0.107(4) 0.006(3) -0.033(4) -0.006(3)
C14 0.071(4) 0.040(2) 0.071(4) -0.014(3) -0.018(3) 0.003(3)
C15 0.140(6) 0.043(3) 0.119(5) -0.013(3) -0.086(5) 0.011(3)
C16 0.186(8) 0.039(3) 0.175(7) -0.021(4) -0.102(6) -0.006(4)
C17 0.128(5) 0.048(3) 0.105(5) -0.013(3) -0.055(4) -0.004(3)
C18 0.119(5) 0.030(2) 0.079(4) 0.009(3) -0.059(4) -0.006(3)
C19 0.096(7) 0.053(4) 0.115(7) 0.005(4) -0.022(5) -0.018(4)
C20 0.095(5) 0.063(3) 0.104(5) -0.008(3) -0.013(4) -0.034(3)
C21 0.069(5) 0.053(3) 0.062(4) -0.001(3) -0.032(3) -0.003(3)
C22 0.083(5) 0.036(3) 0.065(5) 0.001(3) -0.037(4) 0.000(3)
C23 0.079(5) 0.050(3) 0.069(4) 0.013(3) -0.033(3) 0.004(3)
C24 0.086(6) 0.037(3) 0.079(6) -0.006(3) -0.042(4) 0.010(3)
C25 0.083(5) 0.055(4) 0.066(5) 0.006(3) -0.020(4) 0.010(4)
C26 0.037(4) 0.046(3) 0.094(5) 0.006(3) -0.004(3) 0.001(3)
C27 0.061(5) 0.048(3) 0.078(5) -0.003(3) -0.013(4) -0.008(3)
C28 0.076(5) 0.071(3) 0.116(5) -0.039(4) -0.005(4) -0.016(3)
C29 0.092(7) 0.058(3) 0.110(7) -0.032(4) -0.043(5) -0.015(4)
C30 0.096(5) 0.050(3) 0.075(4) 0.004(3) -0.024(4) -0.004(3)
C31 0.075(5) 0.049(3) 0.080(5) -0.001(3) -0.028(4) -0.010(3)
C32 0.101(7) 0.058(3) 0.073(6) -0.007(4) -0.007(5) 0.007(4)
C33 0.093(7) 0.062(3) 0.118(7) -0.012(4) 0.000(5) -0.013(4)
C34 0.153(9) 0.063(4) 0.114(8) 0.006(5) 0.035(7) 0.007(5)
C35 0.133(9) 0.112(6) 0.123(8) -0.006(5) 0.000(7) -0.004(7)
C36 0.101(7) 0.110(5) 0.141(9) -0.009(6) 0.020(6) -0.011(5)
Cl1 0.206(2) 0.0384(7) 0.202(2) 0.0174(10) -0.1367(17) -0.0147(10)
Cl2 0.179(2) 0.1208(13) 0.1157(15) -0.0243(12) -0.0744(14) 0.0732(13)
Cl3 0.1304(15) 0.1104(12) 0.1280(15) -0.0447(11) -0.0393(12) 0.0179(11)
Cl4 0.1348(15) 0.0363(6) 0.1653(16) 0.0016(8) -0.0948(13) -0.0067(8)
Cl5 0.307(3) 0.0727(10) 0.162(2) -0.0512(11) 0.069(2) -0.0849(14)
Cl6 0.169(2) 0.0535(8) 0.289(3) 0.0653(12) 0.077(2) 0.0399(10)
N1 0.111(4) 0.033(2) 0.086(4) -0.010(2) -0.047(3) 0.011(2)
N2 0.083(3) 0.0335(19) 0.081(3) 0.003(2) -0.035(3) -0.003(2)
N3 0.089(3) 0.044(2) 0.067(3) 0.003(2) -0.031(3) 0.006(2)
N4 0.082(3) 0.0448(19) 0.054(3) -0.008(2) -0.031(2) 0.008(2)
N5 0.110(4) 0.040(2) 0.118(5) 0.009(3) -0.016(4) 0.007(3)
N6 0.143(5) 0.040(2) 0.082(4) -0.007(2) -0.060(3) 0.016(3)
N7 0.079(5) 0.046(3) 0.087(5) -0.004(3) -0.045(3) 0.003(3)
N8 0.080(5) 0.057(3) 0.090(5) -0.015(3) -0.022(3) 0.013(3)
N9 0.045(3) 0.050(3) 0.096(4) -0.003(3) -0.014(3) 0.005(3)
N10 0.092(4) 0.048(2) 0.087(3) -0.007(2) -0.040(3) -0.001(3)
N11 0.070(4) 0.044(2) 0.086(5) -0.011(3) -0.026(3) -0.002(3)
N12 0.125(6) 0.057(3) 0.113(6) 0.000(3) 0.018(5) 0.012(3)
Zn1 0.1513(8) 0.0368(3) 0.1201(7) -0.0119(4) -0.0917(6) 0.0201(4)
Zn2 0.0982(6) 0.0403(3) 0.1125(6) -0.0190(4) -0.0581(5) 0.0101(3)
Zn3 0.1629(8) 0.0262(3) 0.1699(9) -0.0037(4) 0.0361(7) -0.0035(4)

loop_
_atom_type_symbol
_atom_type_description
_atom_type_scat_dispersion_real
_atom_type_scat_dispersion_imag
_atom_type_scat_source
C C 0.0033 0.0016 'International Tables Vol C Tables 4.2.6.8 and 6.1.1.4'
H H 0.0000 0.0000 'International Tables Vol C Tables 4.2.6.8 and 6.1.1.4'
Cl Cl 0.1484 0.1585 'International Tables Vol C Tables 4.2.6.8 and 6.1.1.4'
N N 0.0061 0.0033 'International Tables Vol C Tables 4.2.6.8 and 6.1.1.4'
Zn Zn 0.2839 1.4301 'International Tables Vol C Tables 4.2.6.8 and 6.1.1.4'

loop_
_geom_angle_atom_site_label_1
_geom_angle_atom_site_label_2
_geom_angle_atom_site_label_3
_geom_angle
_geom_angle_site_symmetry_1
_geom_angle_site_symmetry_3
N1 C1 C2 124.9(4) . .
C1 C2 C3 120.0(5) . .
C2 C3 C4 117.0(5) . .
C2 C3 C6 121.5(5) . .
C4 C3 C6 121.5(4) . .
C5 C4 C3 119.7(4) . .
C4 C5 N1 123.6(5) . .
N4 C6 N2 125.2(4) . .
N4 C6 C3 119.0(4) . .
N2 C6 C3 115.5(5) . .
N3 C7 N2 127.9(4) . .
N3 C7 C9 117.1(4) . .
N2 C7 C9 115.0(4) . .
N4 C8 N3 125.9(4) . .
N4 C8 C14 119.3(4) . .
N3 C8 C14 114.8(5) . .
C10 C9 C13 121.9(4) . .
C10 C9 C7 121.8(4) . .
C13 C9 C7 116.3(4) . .
C9 C10 C11 119.4(6) . .
N5 C11 C10 121.2(6) . .
N5 C12 C13 122.9(5) . .
C12 C13 C9 114.9(5) . .
C15 C14 C18 117.0(5) . .
C15 C14 C8 121.1(4) . .
C18 C14 C8 121.9(4) . .
C14 C15 C16 119.6(4) . .
N6 C16 C15 122.8(5) . .
N6 C17 C18 124.0(4) . .
C17 C18 C14 120.2(5) . .
N7 C19 C20 122.7(7) . .
C19 C20 C21 118.6(7) . .
C22 C21 C20 118.2(6) . .
C22 C21 C24 124.0(6) . .
C20 C21 C24 117.7(7) . .
C21 C22 C23 118.9(6) . .
N7 C23 C22 123.6(6) . .
N8 C24 N10 127.0(5) . .
N8 C24 C21 121.7(7) . .
N10 C24 C21 111.2(7) . .
N8 C25 N9 121.2(7) . .
N8 C25 C32 119.4(7) . .
N9 C25 C32 119.3(6) . .
N9 C26 N10 126.3(5) . .
N9 C26 C27 117.3(6) . .
N10 C26 C27 116.4(6) . .
C31 C27 C28 119.1(6) . .
C31 C27 C26 121.7(6) . .
C28 C27 C26 119.2(6) . .
C29 C28 C27 115.7(6) . .
N11 C29 C28 125.2(6) . .
N11 C30 C31 119.4(6) . .
C27 C31 C30 121.0(6) . .
C36 C32 C33 121.0(8) . .
C36 C32 C25 116.9(9) . .
C33 C32 C25 122.0(8) . .
C34 C33 C32 116.9(8) . .
N12 C34 C33 130.0(9) . .
N12 C35 C36 130.7(9) . .
C32 C36 C35 113.3(9) . .
C1 N1 C5 114.6(4) . .
C1 N1 Zn2 122.4(3) . .
C5 N1 Zn2 122.5(3) . .
C7 N2 C6 112.4(4) . .
C7 N3 C8 112.1(4) . .
C6 N4 C8 116.1(4) . .
C11 N5 C12 119.3(5) . .
C11 N5 Zn3 121.9(4) . .
C12 N5 Zn3 118.5(4) . .
C17 N6 C16 116.4(5) . .
C17 N6 Zn1 119.9(3) . .
C16 N6 Zn1 123.7(4) . .
C23 N7 C19 117.9(6) . .
C23 N7 Zn1 122.2(5) . .
C19 N7 Zn1 119.1(5) . .
C24 N8 C25 117.1(7) . .
C26 N9 C25 118.0(6) . .
C26 N10 C24 110.2(5) . .
C29 N11 C30 119.4(6) . .
C29 N11 Zn2 120.0(5) . 8_445
C30 N11 Zn2 119.9(5) . 8_445
C34 N12 C35 107.5(8) . .
C34 N12 Zn3 126.2(7) . 6_545
C35 N12 Zn3 126.3(8) . 6_545
N6 Zn1 N7 99.67(16) . .
N6 Zn1 Cl1 107.69(15) . .
N7 Zn1 Cl1 109.4(2) . .
N6 Zn1 Cl2 105.94(16) . .
N7 Zn1 Cl2 106.2(2) . .
Cl1 Zn1 Cl2 125.09(8) . .
N1 Zn2 N11 100.81(17) . 8_546
N1 Zn2 Cl3 107.86(15) . .
N11 Zn2 Cl3 105.53(18) 8_546 .
N1 Zn2 Cl4 104.98(13) . .
N11 Zn2 Cl4 108.29(17) 8_546 .
Cl3 Zn2 Cl4 126.53(7) . .
N12 Zn3 N5 103.3(2) 6_546 .
N12 Zn3 Cl5 107.6(2) 6_546 .
N5 Zn3 Cl5 104.73(16) . .
N12 Zn3 Cl6 107.4(3) 6_546 .
N5 Zn3 Cl6 106.55(16) . .
Cl5 Zn3 Cl6 125.23(10) . .

loop_
_geom_bond_atom_site_label_1
_geom_bond_atom_site_label_2
_geom_bond_distance
_geom_bond_site_symmetry_2
C1 N1 1.337(5) .
C1 C2 1.358(6) .
C2 C3 1.373(5) .
C3 C4 1.409(6) .
C3 C6 1.461(6) .
C4 C5 1.343(6) .
C5 N1 1.388(5) .
C6 N4 1.304(5) .
C6 N2 1.367(5) .
C7 N3 1.333(5) .
C7 N2 1.333(5) .
C7 C9 1.521(5) .
C8 N4 1.313(5) .
C8 N3 1.356(5) .
C8 C14 1.481(6) .
C9 C10 1.314(6) .
C9 C13 1.418(6) .
C10 C11 1.406(6) .
C11 N5 1.327(7) .
C12 N5 1.338(6) .
C12 C13 1.410(6) .
C14 C15 1.370(6) .
C14 C18 1.403(5) .
C15 C16 1.382(7) .
C16 N6 1.360(5) .
C17 N6 1.332(6) .
C17 C18 1.344(6) .
C19 N7 1.343(7) .
C19 C20 1.360(8) .
C20 C21 1.406(7) .
C21 C22 1.356(7) .
C21 C24 1.498(8) .
C22 C23 1.382(6) .
C23 N7 1.303(6) .
C24 N8 1.289(7) .
C24 N10 1.418(7) .
C25 N8 1.336(7) .
C25 N9 1.372(7) .
C25 C32 1.406(8) .
C26 N9 1.305(6) .
C26 N10 1.359(6) .
C26 C27 1.506(7) .
C27 C31 1.350(7) .
C27 C28 1.405(7) .
C28 C29 1.403(8) .
C29 N11 1.288(7) .
C30 N11 1.346(6) .
C30 C31 1.406(7) .
C32 C36 1.361(8) .
C32 C33 1.362(8) .
C33 C34 1.344(8) .
C34 N12 1.337(8) .
C35 N12 1.353(9) .
C35 C36 1.400(9) .
Cl1 Zn1 2.205(2) .
Cl2 Zn1 2.211(2) .
Cl3 Zn2 2.192(2) .
Cl4 Zn2 2.2163(16) .
Cl5 Zn3 2.182(2) .
Cl6 Zn3 2.204(2) .
N1 Zn2 2.031(4) .
N5 Zn3 2.055(4) .
N6 Zn1 2.053(4) .
N7 Zn1 2.063(5) .
N11 Zn2 2.044(5) 8_445
N12 Zn3 1.985(6) 6_545
Zn2 N11 2.044(5) 8_546
Zn3 N12 1.985(6) 6_546

loop_
_platon_squeeze_void_nr
_platon_squeeze_void_average_x
_platon_squeeze_void_average_y
_platon_squeeze_void_average_z
_platon_squeeze_void_volume
_platon_squeeze_void_count_electrons
_platon_squeeze_void_content
1 0.173 0.276 -0.077 3706 1008 ' '
2 0.673 0.776 -0.077 3706 1008 ' '
